data_7115935
loop_
_publ_author_name
'Peili Zhang'
'Mei Wang'
'Yong Yang'
'Dehua Zheng'
'Kai Han'
'Licheng Sun'

_publ_section_title
;
 Highly efficient molecular nickel catalysts for electrochemical hydrogen
 production from neutral water
;
_journal_name_full Chem.Commun.
_journal_page_first 14153
_journal_paper_doi 10.1039/C4cc05511J
_journal_volume 50
_journal_year 2014
_chemical_formula_sum 'C27 H29 B2 F8 N5 Ni O2'
_chemical_formula_weight 687.88
_chemical_name_systematic
; 
 ? 
;
_space_group_IT_number 60
_symmetry_space_group_name_Hall '-P 2n 2ab'
_symmetry_space_group_name_H-M 'P b c n'
_atom_sites_solution_hydrogens geom
_atom_sites_solution_primary direct
_atom_sites_solution_secondary difmap
_audit_creation_method SHELXL-97
_cell_angle_alpha 90.00
_cell_angle_beta 90.00
_cell_angle_gamma 90.00
_cell_formula_units_Z 8
_cell_length_a 10.5139(12)
_cell_length_b 14.6832(17)
_cell_length_c 40.182(5)
_cell_measurement_temperature 296(2)
_cell_volume 6203.2(13)
_computing_structure_refinement 'SHELXL-97 (Sheldrick, 1997)'
_computing_structure_solution 'SHELXS-97 (Sheldrick, 1990)'
_diffrn_ambient_temperature 296(2)
_diffrn_measured_fraction_theta_full 0.997
_diffrn_measured_fraction_theta_max 0.997
_diffrn_radiation_monochromator graphite
_diffrn_radiation_source 'fine-focus sealed tube'
_diffrn_radiation_type MoK\a
_diffrn_radiation_wavelength 0.71073
_diffrn_reflns_av_R_equivalents 0.0442
_diffrn_reflns_av_sigmaI/netI 0.0362
_diffrn_reflns_limit_h_max 13
_diffrn_reflns_limit_h_min -12
_diffrn_reflns_limit_k_max 19
_diffrn_reflns_limit_k_min -19
_diffrn_reflns_limit_l_max 52
_diffrn_reflns_limit_l_min -37
_diffrn_reflns_number 39721
_diffrn_reflns_theta_full 27.51
_diffrn_reflns_theta_max 27.51
_diffrn_reflns_theta_min 2.03
_exptl_absorpt_coefficient_mu 0.708
_exptl_crystal_density_diffrn 1.473
_exptl_crystal_density_method 'not measured'
_exptl_crystal_F_000 2816
_refine_diff_density_max 0.813
_refine_diff_density_min -0.522
_refine_diff_density_rms 0.062
_refine_ls_extinction_method none
_refine_ls_goodness_of_fit_ref 1.024
_refine_ls_hydrogen_treatment mixed
_refine_ls_matrix_type full
_refine_ls_number_parameters 406
_refine_ls_number_reflns 7120
_refine_ls_number_restraints 0
_refine_ls_restrained_S_all 1.024
_refine_ls_R_factor_all 0.0942
_refine_ls_R_factor_gt 0.0627
_refine_ls_shift/su_max 0.000
_refine_ls_shift/su_mean 0.000
_refine_ls_structure_factor_coef Fsqd
_refine_ls_weighting_details 'calc w=1/[\s^2^(Fo^2^)+(0.0860P)^2^+6.9086P] where P=(Fo^2^+2Fc^2^)/3'
_refine_ls_weighting_scheme calc
_refine_ls_wR_factor_gt 0.1695
_refine_ls_wR_factor_ref 0.1905
_reflns_number_gt 4761
_reflns_number_total 7120
_reflns_threshold_expression >2sigma(I)
_cod_data_source_file c4cc05511j2.cif
_cod_data_source_block ok2
_cod_original_cell_volume 6203.3(12)
_cod_original_sg_symbol_H-M Pbcn
_cod_database_code 7115935

loop_
_symmetry_equiv_pos_as_xyz
'x, y, z'
'-x+1/2, -y+1/2, z+1/2'
'-x, y, -z+1/2'
'x+1/2, -y+1/2, -z'
'-x, -y, -z'
'x-1/2, y-1/2, -z-1/2'
'x, -y, z-1/2'
'-x-1/2, y-1/2, z'

loop_
_atom_site_label
_atom_site_type_symbol
_atom_site_fract_x
_atom_site_fract_y
_atom_site_fract_z
_atom_site_U_iso_or_equiv
_atom_site_adp_type
_atom_site_occupancy
_atom_site_symmetry_multiplicity
_atom_site_calc_flag
_atom_site_refinement_flags
Ni Ni 0.06390(4) 0.04255(3) 0.383857(10) 0.05013(17) Uani 1 1 d .
N1 N 0.0738(3) -0.0913(2) 0.40039(7) 0.0539(7) Uani 1 1 d .
N2 N -0.1273(3) 0.0071(2) 0.37580(7) 0.0565(8) Uani 1 1 d .
N5 N 0.0490(3) 0.1731(2) 0.36420(7) 0.0557(8) Uani 1 1 d .
N3 N -0.0147(3) 0.0805(2) 0.42987(7) 0.0567(8) Uani 1 1 d .
C10 C 0.1924(4) -0.0567(3) 0.32568(9) 0.0601(10) Uani 1 1 d .
H10A H 0.1763 -0.1093 0.3396 0.072 Uiso 1 1 calc R
H10B H 0.2715 -0.0296 0.3332 0.072 Uiso 1 1 calc R
C9 C 0.0172(4) 0.2481(3) 0.38130(10) 0.0641(10) Uani 1 1 d .
H9A H 0.0051 0.2434 0.4042 0.077 Uiso 1 1 calc R
N4 N 0.0883(3) 0.0105(2) 0.33140(7) 0.0544(7) Uani 1 1 d .
C8 C 0.2915(4) -0.0439(3) 0.26844(9) 0.0657(10) Uani 1 1 d .
H8A H 0.3307 0.0099 0.2751 0.079 Uiso 1 1 calc R
C7 C -0.0367(4) -0.0280(3) 0.32142(10) 0.0684(11) Uani 1 1 d .
H7A H -0.0375 -0.0928 0.3261 0.082 Uiso 1 1 calc R
H7B H -0.0478 -0.0203 0.2976 0.082 Uiso 1 1 calc R
C6 C -0.1515(4) -0.0878(3) 0.38713(11) 0.0701(11) Uani 1 1 d .
H6A H -0.1775 -0.1241 0.3681 0.084 Uiso 1 1 calc R
H6B H -0.2213 -0.0873 0.4029 0.084 Uiso 1 1 calc R
C5 C 0.0459(5) 0.0942(3) 0.45901(10) 0.0686(11) Uani 1 1 d .
H5A H 0.1343 0.0925 0.4595 0.082 Uiso 1 1 calc R
C4 C 0.1767(4) -0.1324(3) 0.41338(9) 0.0627(10) Uani 1 1 d .
H4A H 0.2557 -0.1047 0.4108 0.075 Uiso 1 1 calc R
C3 C 0.0666(3) 0.1809(3) 0.33125(9) 0.0576(9) Uani 1 1 d .
C2 C 0.2115(3) -0.0898(3) 0.29029(9) 0.0569(9) Uani 1 1 d .
C1 C -0.1423(4) 0.0827(3) 0.42956(9) 0.0592(10) Uani 1 1 d .
C24 C 0.0512(4) 0.2624(3) 0.31482(10) 0.0654(11) Uani 1 1 d .
H24A H 0.0631 0.2660 0.2919 0.078 Uiso 1 1 calc R
C23 C 0.1541(4) -0.1691(3) 0.27969(10) 0.0678(11) Uani 1 1 d .
H23A H 0.1000 -0.2003 0.2940 0.081 Uiso 1 1 calc R
C22 C -0.0514(5) -0.2135(3) 0.42023(13) 0.0808(13) Uani 1 1 d .
H22A H -0.1312 -0.2401 0.4226 0.097 Uiso 1 1 calc R
C21 C -0.2130(5) 0.0967(3) 0.45808(11) 0.0757(13) Uani 1 1 d .
H21A H -0.3014 0.0967 0.4573 0.091 Uiso 1 1 calc R
C20 C 0.0532(6) -0.2542(4) 0.43358(16) 0.0980(18) Uani 1 1 d .
H20A H 0.0454 -0.3091 0.4449 0.118 Uiso 1 1 calc R
C19 C 0.1700(6) -0.2138(3) 0.43025(11) 0.0793(13) Uani 1 1 d .
H19A H 0.2426 -0.2406 0.4391 0.095 Uiso 1 1 calc R
C18 C 0.0182(4) 0.3381(3) 0.33281(12) 0.0701(11) Uani 1 1 d .
H18A H 0.0068 0.3937 0.3221 0.084 Uiso 1 1 calc R
C17 C -0.1468(4) 0.0173(3) 0.33954(9) 0.0676(11) Uani 1 1 d .
H17A H -0.1507 0.0813 0.3337 0.081 Uiso 1 1 calc R
H17B H -0.2264 -0.0110 0.3331 0.081 Uiso 1 1 calc R
C16 C -0.0379(4) -0.1325(3) 0.40323(9) 0.0587(10) Uani 1 1 d .
C15 C -0.2025(4) 0.0719(3) 0.39572(10) 0.0654(10) Uani 1 1 d .
H15A H -0.2889 0.0497 0.3981 0.078 Uiso 1 1 calc R
H15B H -0.2056 0.1305 0.3845 0.078 Uiso 1 1 calc R
C14 C -0.1506(7) 0.1109(4) 0.48771(11) 0.0907(16) Uani 1 1 d .
H14A H -0.1965 0.1204 0.5072 0.109 Uiso 1 1 calc R
C13 C 0.2557(5) -0.1572(4) 0.22652(10) 0.0804(14) Uani 1 1 d .
H13A H 0.2709 -0.1798 0.2053 0.096 Uiso 1 1 calc R
C12 C 0.1760(4) -0.2030(4) 0.24781(11) 0.0774(13) Uani 1 1 d .
H12A H 0.1367 -0.2565 0.2410 0.093 Uiso 1 1 calc R
C11 C -0.0201(7) 0.1107(3) 0.48829(10) 0.0865(15) Uani 1 1 d .
H11A H 0.0235 0.1215 0.5080 0.104 Uiso 1 1 calc R
C25 C 0.1153(4) 0.0973(3) 0.31372(9) 0.0658(11) Uani 1 1 d .
H25A H 0.0775 0.0945 0.2917 0.079 Uiso 1 1 calc R
H25B H 0.2066 0.1031 0.3109 0.079 Uiso 1 1 calc R
C30 C 0.3128(5) -0.0778(4) 0.23681(10) 0.0783(13) Uani 1 1 d .
H30A H 0.3663 -0.0465 0.2224 0.094 Uiso 1 1 calc R
C31 C 0.0018(4) 0.3317(3) 0.36650(11) 0.0642(10) Uani 1 1 d .
H31A H -0.0192 0.3827 0.3791 0.077 Uiso 1 1 calc R
O1 O 0.2539(3) 0.0680(2) 0.39404(7) 0.0682(8) Uani 1 1 d .
H1 H 0.3032 0.1009 0.3824 0.082 Uiso 1 1 d R
H2 H 0.2873 0.0558 0.4128 0.082 Uiso 1 1 d R
O2 O 0.3578(5) 0.0279(3) 0.45350(10) 0.1147(14) Uani 1 1 d .
F4 F -0.3997(4) 0.2013(3) 0.33939(10) 0.1234(12) Uani 1 1 d .
F3 F -0.6051(3) 0.1734(3) 0.34816(9) 0.1196(12) Uani 1 1 d .
F2 F -0.4647(4) 0.0636(3) 0.35449(15) 0.168(2) Uani 1 1 d .
F1 F -0.5088(5) 0.1176(4) 0.30433(10) 0.1636(19) Uani 1 1 d .
F8 F -0.4116(5) -0.0617(3) 0.44539(15) 0.172(2) Uani 1 1 d .
F7 F -0.3509(5) -0.1987(4) 0.44392(12) 0.1645(17) Uani 1 1 d .
B1 B -0.4914(6) 0.1398(4) 0.33669(14) 0.0740(14) Uani 1 1 d .
F5 F -0.5182(6) -0.1635(4) 0.4716(2) 0.240(4) Uani 1 1 d .
B2 B -0.4033(8) -0.1372(5) 0.46461(19) 0.0949(19) Uani 1 1 d .
F6 F -0.3298(8) -0.1275(6) 0.48953(15) 0.271(4) Uani 1 1 d .
H3 H 0.4235 0.0002 0.4460 0.325 Uiso 1 1 d R
H4 H 0.3628 0.0581 0.4715 0.325 Uiso 1 1 d R

loop_
_atom_site_aniso_label
_atom_site_aniso_U_11
_atom_site_aniso_U_22
_atom_site_aniso_U_33
_atom_site_aniso_U_23
_atom_site_aniso_U_13
_atom_site_aniso_U_12
Ni 0.0542(3) 0.0594(3) 0.0368(2) 0.00077(19) 0.00005(18) 0.0001(2)
N1 0.0630(19) 0.0581(18) 0.0406(15) -0.0053(13) 0.0026(13) 0.0010(15)
N2 0.0545(18) 0.071(2) 0.0438(15) -0.0024(14) 0.0032(13) 0.0006(16)
N5 0.064(2) 0.0614(18) 0.0417(15) 0.0033(14) 0.0021(13) 0.0052(15)
N3 0.076(2) 0.0557(18) 0.0386(15) 0.0033(13) 0.0005(14) 0.0034(16)
C10 0.060(2) 0.079(3) 0.0416(18) -0.0040(17) 0.0006(16) 0.008(2)
C9 0.069(3) 0.071(3) 0.053(2) 0.005(2) 0.0019(18) 0.000(2)
N4 0.0516(17) 0.073(2) 0.0390(14) -0.0034(14) -0.0001(12) 0.0039(15)
C8 0.062(2) 0.084(3) 0.052(2) -0.001(2) 0.0023(17) 0.004(2)
C7 0.061(2) 0.096(3) 0.049(2) -0.014(2) -0.0037(17) 0.001(2)
C6 0.064(3) 0.078(3) 0.069(3) -0.006(2) 0.005(2) -0.012(2)
C5 0.097(3) 0.061(2) 0.048(2) 0.0023(18) -0.008(2) 0.001(2)
C4 0.068(3) 0.069(3) 0.050(2) -0.0047(19) 0.0011(18) 0.007(2)
C3 0.050(2) 0.076(3) 0.0461(19) 0.0112(18) -0.0030(15) -0.0015(19)
C2 0.051(2) 0.077(3) 0.0429(18) -0.0052(18) 0.0006(15) 0.0099(19)
C1 0.076(3) 0.053(2) 0.049(2) 0.0003(17) 0.0121(18) 0.0004(19)
C24 0.060(2) 0.084(3) 0.052(2) 0.019(2) -0.0030(17) 0.000(2)
C23 0.064(2) 0.080(3) 0.059(2) -0.010(2) 0.0053(19) 0.002(2)
C22 0.090(4) 0.062(3) 0.090(3) 0.000(2) 0.013(3) -0.009(3)
C21 0.096(3) 0.067(3) 0.064(3) -0.004(2) 0.026(2) -0.002(2)
C20 0.124(5) 0.063(3) 0.106(4) 0.020(3) 0.011(4) 0.004(3)
C19 0.104(4) 0.064(3) 0.070(3) -0.002(2) 0.000(3) 0.020(3)
C18 0.059(2) 0.071(3) 0.080(3) 0.021(2) -0.011(2) 0.002(2)
C17 0.054(2) 0.101(3) 0.048(2) -0.008(2) -0.0031(16) 0.002(2)
C16 0.071(3) 0.054(2) 0.051(2) -0.0102(17) 0.0085(17) -0.0051(19)
C15 0.058(2) 0.081(3) 0.057(2) 0.001(2) 0.0068(18) 0.005(2)
C14 0.138(5) 0.082(3) 0.052(3) -0.003(2) 0.025(3) -0.006(3)
C13 0.072(3) 0.123(4) 0.046(2) -0.022(2) -0.003(2) 0.018(3)
C12 0.065(3) 0.096(3) 0.070(3) -0.028(3) -0.007(2) 0.009(2)
C11 0.141(5) 0.077(3) 0.041(2) -0.003(2) 0.001(3) -0.001(3)
C25 0.075(3) 0.085(3) 0.0379(18) 0.0055(19) 0.0043(17) 0.003(2)
C30 0.069(3) 0.114(4) 0.051(2) -0.002(2) 0.013(2) 0.007(3)
C31 0.062(3) 0.062(2) 0.069(3) 0.003(2) -0.0032(19) 0.006(2)
O1 0.0640(17) 0.086(2) 0.0541(14) 0.0121(14) -0.0095(13) -0.0122(15)
O2 0.139(4) 0.119(3) 0.087(2) 0.006(2) -0.043(2) 0.013(3)
F4 0.121(3) 0.120(3) 0.129(3) -0.005(2) 0.007(2) -0.050(2)
F3 0.097(2) 0.140(3) 0.122(3) 0.029(2) 0.021(2) 0.019(2)
F2 0.119(3) 0.124(3) 0.261(6) 0.087(4) -0.038(3) -0.004(2)
F1 0.184(4) 0.201(5) 0.106(3) -0.062(3) 0.014(3) -0.042(4)
F8 0.160(4) 0.129(3) 0.226(6) 0.059(4) 0.033(4) -0.004(3)
F7 0.181(5) 0.164(4) 0.149(4) -0.030(3) 0.010(3) 0.019(4)
B1 0.072(3) 0.076(3) 0.074(3) 0.004(3) -0.005(3) -0.005(3)
F5 0.138(4) 0.212(6) 0.371(10) 0.118(6) 0.099(5) 0.003(4)
B2 0.117(6) 0.078(4) 0.091(4) -0.002(4) 0.018(4) 0.001(4)
F6 0.299(9) 0.368(11) 0.145(5) -0.082(6) -0.082(5) -0.021(8)

loop_
_atom_type_symbol
_atom_type_description
_atom_type_scat_dispersion_real
_atom_type_scat_dispersion_imag
_atom_type_scat_source
C C 0.0033 0.0016 'International Tables Vol C Tables 4.2.6.8 and 6.1.1.4'
H H 0.0000 0.0000 'International Tables Vol C Tables 4.2.6.8 and 6.1.1.4'
B B 0.0013 0.0007 'International Tables Vol C Tables 4.2.6.8 and 6.1.1.4'
N N 0.0061 0.0033 'International Tables Vol C Tables 4.2.6.8 and 6.1.1.4'
O O 0.0106 0.0060 'International Tables Vol C Tables 4.2.6.8 and 6.1.1.4'
F F 0.0171 0.0103 'International Tables Vol C Tables 4.2.6.8 and 6.1.1.4'
Ni Ni 0.3393 1.1124 'International Tables Vol C Tables 4.2.6.8 and 6.1.1.4'

loop_
_geom_angle_atom_site_label_1
_geom_angle_atom_site_label_2
_geom_angle_atom_site_label_3
_geom_angle
O1 Ni N1 93.38(12)
O1 Ni N5 88.93(12)
N1 Ni N5 176.02(12)
O1 Ni N3 99.07(13)
N1 Ni N3 89.38(12)
N5 Ni N3 93.45(12)
O1 Ni N2 175.39(12)
N1 Ni N2 82.12(13)
N5 Ni N2 95.61(13)
N3 Ni N2 79.91(13)
O1 Ni N4 96.71(11)
N1 Ni N4 95.71(12)
N5 Ni N4 80.80(12)
N3 Ni N4 163.10(12)
N2 Ni N4 84.83(11)
C16 N1 C4 118.3(4)
C16 N1 Ni 114.5(3)
C4 N1 Ni 126.1(3)
C15 N2 C17 113.3(3)
C15 N2 C6 110.3(3)
C17 N2 C6 111.9(3)
C15 N2 Ni 105.6(3)
C17 N2 Ni 105.0(2)
C6 N2 Ni 110.4(2)
C9 N5 C3 118.0(3)
C9 N5 Ni 125.6(2)
C3 N5 Ni 116.3(3)
C1 N3 C5 118.5(4)
C1 N3 Ni 113.1(2)
C5 N3 Ni 128.2(3)
N4 C10 C2 117.0(3)
N5 C9 C31 122.8(4)
C7 N4 C25 111.5(3)
C7 N4 C10 110.8(3)
C25 N4 C10 110.7(3)
C7 N4 Ni 103.9(2)
C25 N4 Ni 107.5(2)
C10 N4 Ni 112.3(2)
C30 C8 C2 120.2(4)
N4 C7 C17 112.2(3)
N2 C6 C16 113.8(3)
N3 C5 C11 121.7(5)
N1 C4 C19 122.7(4)
N5 C3 C24 122.1(4)
N5 C3 C25 116.0(3)
C24 C3 C25 121.6(4)
C23 C2 C8 118.6(4)
C23 C2 C10 120.2(4)
C8 C2 C10 121.1(4)
N3 C1 C21 122.2(4)
N3 C1 C15 115.2(3)
C21 C1 C15 122.6(4)
C18 C24 C3 118.8(4)
C2 C23 C12 120.9(4)
C20 C22 C16 119.4(5)
C14 C21 C1 119.0(5)
C22 C20 C19 119.7(5)
C20 C19 C4 118.1(5)
C24 C18 C31 119.9(4)
N2 C17 C7 108.8(3)
N1 C16 C22 121.8(4)
N1 C16 C6 117.7(4)
C22 C16 C6 120.4(4)
N2 C15 C1 109.4(3)
C11 C14 C21 119.4(4)
C12 C13 C30 119.6(4)
C13 C12 C23 119.9(5)
C14 C11 C5 119.1(5)
N4 C25 C3 114.2(3)
C13 C30 C8 120.7(4)
C18 C31 C9 118.3(4)
F4 B1 F1 110.0(5)
F4 B1 F2 111.6(5)
F1 B1 F2 109.6(6)
F4 B1 F3 111.2(5)
F1 B1 F3 107.0(5)
F2 B1 F3 107.4(5)
F6 B2 F5 115.3(8)
F6 B2 F7 108.2(7)
F5 B2 F7 108.3(7)
F6 B2 F8 113.4(8)
F5 B2 F8 107.9(7)
F7 B2 F8 102.9(6)

loop_
_geom_bond_atom_site_label_1
_geom_bond_atom_site_label_2
_geom_bond_distance
Ni O1 2.073(3)
Ni N1 2.077(3)
Ni N5 2.079(3)
Ni N3 2.100(3)
Ni N2 2.102(3)
Ni N4 2.175(3)
N1 C16 1.327(5)
N1 C4 1.344(5)
N2 C15 1.474(5)
N2 C17 1.479(5)
N2 C6 1.487(6)
N5 C9 1.341(5)
N5 C3 1.342(5)
N3 C1 1.342(6)
N3 C5 1.348(5)
C10 N4 1.492(5)
C10 C2 1.516(5)
C9 C31 1.374(6)
N4 C7 1.486(5)
N4 C25 1.486(5)
C8 C30 1.383(6)
C8 C2 1.390(6)
C7 C17 1.521(6)
C6 C16 1.508(6)
C5 C11 1.388(6)
C4 C19 1.375(6)
C3 C24 1.375(6)
C3 C25 1.506(6)
C2 C23 1.378(6)
C1 C21 1.381(5)
C1 C15 1.508(6)
C24 C18 1.371(6)
C23 C12 1.393(6)
C22 C20 1.361(7)
C22 C16 1.379(6)
C21 C14 1.375(7)
C20 C19 1.371(7)
C18 C31 1.368(6)
C14 C11 1.372(8)
C13 C12 1.372(7)
C13 C30 1.376(7)
F4 B1 1.325(6)
F3 B1 1.373(7)
F2 B1 1.358(7)
F1 B1 1.353(7)
F8 B2 1.353(8)
F7 B2 1.345(8)
F5 B2 1.299(9)
B2 F6 1.273(9)
